data_9012122
loop_
_publ_author_name
'Hoard, J. L.'
'Sullenger, D. B.'
'Kennard, C. H. L.'
'Hughes, R. E.'

_publ_section_title
;
 The structure analysis of beta-rhombohedral boron
;
_journal_name_full 'Journal of Solid State Chemistry'
_journal_page_first 268
_journal_page_last 277
_journal_paper_doi 10.1016/0022-4596(70)90022-8
_journal_volume 1
_journal_year 1970
_chemical_compound_source Synthetic
_chemical_formula_sum B
_chemical_name_mineral Boron
_space_group_IT_number 166
_symmetry_space_group_name_Hall '-R 3 2"'
_symmetry_space_group_name_H-M 'R -3 m :H'
_cell_angle_alpha 90
_cell_angle_beta 90
_cell_angle_gamma 120
_cell_length_a 10.944
_cell_length_b 10.944
_cell_length_c 23.81
_cell_formula_units_Z 315
_cell_volume 2469.689
_database_code_amcsd 0013290
_exptl_crystal_density_diffrn 2.290
_cod_original_cell_volume 2469.688
_cod_original_sg_symbol_H-M 'R -3 m'
_cod_database_code 9012122

loop_
_space_group_symop_operation_xyz
x,y,z
2/3+x,1/3+y,1/3+z
1/3+x,2/3+y,2/3+z
x,x-y,z
2/3+x,1/3+x-y,1/3+z
1/3+x,2/3+x-y,2/3+z
y,x,-z
2/3+y,1/3+x,1/3-z
1/3+y,2/3+x,2/3-z
-x+y,y,z
2/3-x+y,1/3+y,1/3+z
1/3-x+y,2/3+y,2/3+z
-x,-x+y,-z
2/3-x,1/3-x+y,1/3-z
1/3-x,2/3-x+y,2/3-z
-y,-x,z
2/3-y,1/3-x,1/3+z
1/3-y,2/3-x,2/3+z
x-y,-y,-z
2/3+x-y,1/3-y,1/3-z
1/3+x-y,2/3-y,2/3-z
y,-x+y,-z
2/3+y,1/3-x+y,1/3-z
1/3+y,2/3-x+y,2/3-z
-x+y,-x,z
2/3-x+y,1/3-x,1/3+z
1/3-x+y,2/3-x,2/3+z
-x,-y,-z
2/3-x,1/3-y,1/3-z
1/3-x,2/3-y,2/3-z
-y,x-y,z
2/3-y,1/3+x-y,1/3+z
1/3-y,2/3+x-y,2/3+z
x-y,x,-z
2/3+x-y,1/3+x,1/3-z
1/3+x-y,2/3+x,2/3-z

loop_
_atom_site_label
_atom_site_fract_x
_atom_site_fract_y
_atom_site_fract_z
_atom_site_occupancy
_atom_site_U_iso_or_equiv
B1 0.17300 0.17420 0.17680 1.00000 0.00614
B2 0.31890 0.29660 0.12910 1.00000 0.00681
B3 0.26070 0.21720 0.41990 1.00000 0.00607
B4 0.23510 0.25060 0.34730 1.00000 0.00790
B5 0.05490 0.10970 -0.05600 1.00000 0.00698
B6 0.08670 0.17350 0.01300 1.00000 0.00776
B7 0.10910 0.21820 -0.11400 1.00000 0.00595
B8 0.17030 0.34060 0.02810 1.00000 0.00789
B9 0.12850 0.25700 -0.23380 1.00000 0.00721
B10 0.10220 0.20440 -0.30200 1.00000 0.00441
B11 0.05620 0.11250 0.32670 1.00000 0.00524
B12 0.08940 0.17880 0.39900 1.00000 0.00447
B13 0.05740 0.11480 -0.44600 0.66667 0.00988
B14 0.00000 0.00000 0.38520 1.00000 0.00344
B15 0.00000 0.00000 0.50000 1.00000 0.01665
B16 0.05460 0.10930 0.11660 0.33333 0.02462

loop_
_cod_related_entry_id
_cod_related_entry_database
_cod_related_entry_code
1 AMCSD 0013290
